data_7048342
loop_
_publ_author_name
'Huang, Po-Jung'
'Natori, Yoshiki'
'Kitagawa, Yasutaka'
'Sekine, Yoshihiro'
'Kosaka, Wataru'
'Miyasaka, Hitoshi'

_publ_section_title
;
 Strong electronic influence of equatorial ligands on frontier orbitals in
 paddlewheel dichromium(ii,ii) complexes.
;
_journal_issue 3
_journal_name_full 'Dalton transactions (Cambridge, England : 2003)'
_journal_page_first 908
_journal_page_last 914
_journal_paper_doi 10.1039/c8dt04347g
_journal_volume 48
_journal_year 2019
_chemical_formula_moiety 'C36 H32 Cr2 F4 O10'
_chemical_formula_sum 'C36 H32 Cr2 F4 O10'
_chemical_formula_weight 804.63
_space_group_crystal_system monoclinic
_space_group_IT_number 15
_space_group_name_Hall '-C 2yc'
_space_group_name_H-M_alt 'C 1 2/c 1'
_symmetry_space_group_name_Hall '-C 2yc'
_symmetry_space_group_name_H-M 'C 1 2/c 1'
_atom_sites_solution_hydrogens geom
_atom_sites_solution_primary direct
_atom_sites_solution_secondary difmap
_audit_update_record
;
2018-10-31 deposited with the CCDC.
2018-12-11 downloaded from the CCDC.
;
_cell_angle_alpha 90.0000
_cell_angle_beta 111.820(12)
_cell_angle_gamma 90.0000
_cell_formula_units_Z 4
_cell_length_a 19.18(2)
_cell_length_b 9.262(8)
_cell_length_c 21.08(2)
_cell_measurement_reflns_used 5346
_cell_measurement_temperature 103
_cell_measurement_theta_max 31.19
_cell_measurement_theta_min 2.13
_cell_volume 3476(6)
_computing_cell_refinement CrystalClear
_computing_data_collection 'CrystalClear (Rigaku Inc., 2008)'
_computing_data_reduction CrystalClear
_computing_molecular_graphics 'CrystalStructure 4.2.1'
_computing_publication_material 'CrystalStructure 4.2.1 (Rigaku, 2016)'
_computing_structure_refinement 'SHELXL Version 2014/7 (Sheldrick, 2008)'
_computing_structure_solution 'SIR2011 (Burla, et al., 2012)'
_diffrn_ambient_temperature 103
_diffrn_detector_area_resol_mean 7.111
_diffrn_measured_fraction_theta_full 0.995
_diffrn_measured_fraction_theta_max 0.995
_diffrn_measurement_device_type 'Rigaku Saturn724'
_diffrn_measurement_method \w
_diffrn_radiation_type 'Mo K\a'
_diffrn_radiation_wavelength 0.71075
_diffrn_reflns_av_R_equivalents 0.1164
_diffrn_reflns_Laue_measured_fraction_full 0.995
_diffrn_reflns_Laue_measured_fraction_max 0.995
_diffrn_reflns_limit_h_max 22
_diffrn_reflns_limit_h_min -22
_diffrn_reflns_limit_k_max 10
_diffrn_reflns_limit_k_min -11
_diffrn_reflns_limit_l_max 24
_diffrn_reflns_limit_l_min -18
_diffrn_reflns_number 10707
_diffrn_reflns_point_group_measured_fraction_full 0.995
_diffrn_reflns_point_group_measured_fraction_max 0.995
_diffrn_reflns_theta_full 25.000
_diffrn_reflns_theta_max 25.000
_diffrn_reflns_theta_min 2.081
_diffrn_standards_number 0
_exptl_absorpt_coefficient_mu 0.705
_exptl_absorpt_correction_T_max 0.972
_exptl_absorpt_correction_T_min 0.370
_exptl_absorpt_correction_type multi-scan
_exptl_absorpt_process_details 'REQAB (Rigaku, 1998)'
_exptl_crystal_colour red
_exptl_crystal_density_diffrn 1.537
_exptl_crystal_density_method 'not measured'
_exptl_crystal_description chunk
_exptl_crystal_F_000 1648.00
_exptl_crystal_size_max 0.132
_exptl_crystal_size_mid 0.064
_exptl_crystal_size_min 0.040
_refine_diff_density_max 2.35
_refine_diff_density_min -1.07
_refine_ls_extinction_method none
_refine_ls_goodness_of_fit_ref 1.088
_refine_ls_hydrogen_treatment constr
_refine_ls_number_parameters 253
_refine_ls_number_reflns 3051
_refine_ls_number_restraints 0
_refine_ls_R_factor_all 0.1004
_refine_ls_R_factor_gt 0.0886
_refine_ls_shift/su_max 0.000
_refine_ls_structure_factor_coef Fsqd
_refine_ls_weighting_details 'w = 1/[\s^2^(Fo^2^)+(0.1563P)^2^+1.6684P] where P=(Fo^2^+2Fc^2^)/3'
_refine_ls_weighting_scheme calc
_refine_ls_wR_factor_gt 0.2145
_refine_ls_wR_factor_ref 0.2360
_reflns_Friedel_coverage 0.000
_reflns_number_gt 2471
_reflns_number_total 3051
_reflns_threshold_expression F^2^>2.0\s(F^2^)
_cod_data_source_file c8dt04347g2.cif
_cod_data_source_block Cr2-oF-THF
_cod_depositor_comments 'Adding full bibliography for 7048334--7048342.cif.'
_cod_original_cell_volume 3477(6)
_cod_database_code 7048342

loop_
_space_group_symop_operation_xyz
'x, y, z'
'-x, y, -z+1/2'
'x+1/2, y+1/2, z'
'-x+1/2, y+1/2, -z+1/2'
'-x, -y, -z'
'x, -y, z-1/2'
'-x+1/2, -y+1/2, -z'
'x+1/2, -y+1/2, z-1/2'

loop_
_atom_site_label
_atom_site_type_symbol
_atom_site_fract_x
_atom_site_fract_y
_atom_site_fract_z
_atom_site_U_iso_or_equiv
_atom_site_adp_type
_atom_site_occupancy
_atom_site_site_symmetry_order
_atom_site_calc_flag
_atom_site_refinement_flags_posn
_atom_site_refinement_flags_adp
_atom_site_refinement_flags_occupancy
Cr1 Cr 0.72580(3) 0.16292(6) 0.45794(3) 0.0255(3) Uani 1 1 d . . .
F1 F 0.7305(3) 0.4260(6) 0.2754(2) 0.0459(12) Uani 0.55 1 d . . P
F2 F 0.5199(3) 0.3645(5) 0.3064(2) 0.0410(11) Uani 0.55 1 d . . P
F1A F 0.9391(3) 0.5433(6) 0.4608(3) 0.0404(14) Uani 0.45 1 d . . P
F2A F 0.5807(3) 0.6376(6) 0.5164(3) 0.0361(12) Uani 0.45 1 d . . P
O1 O 0.76618(15) 0.2747(3) 0.39642(13) 0.0284(6) Uani 1 1 d . . .
O2 O 0.81485(15) 0.4415(3) 0.47898(13) 0.0304(7) Uani 1 1 d . . .
O3 O 0.62947(15) 0.2785(3) 0.41861(13) 0.0290(7) Uani 1 1 d . . .
O4 O 0.67664(15) 0.4464(3) 0.49967(13) 0.0304(7) Uani 1 1 d . . .
O5 O 0.68169(15) -0.0271(3) 0.38566(14) 0.0307(7) Uani 1 1 d . . .
C1 C 0.8016(2) 0.3922(4) 0.41868(19) 0.0275(9) Uani 1 1 d . . .
C2 C 0.8301(2) 0.4775(4) 0.3740(2) 0.0326(9) Uani 1 1 d . . .
C3 C 0.7902(3) 0.4865(5) 0.3037(2) 0.0396(11) Uani 1 1 d . . .
C4 C 0.8149(4) 0.5713(6) 0.2614(3) 0.0577(16) Uani 1 1 d . . .
H4 H 0.7855 0.5787 0.2140 0.069 Uiso 1 1 calc R U .
C5 C 0.8827(4) 0.6448(5) 0.2891(3) 0.0569(15) Uani 1 1 d . . .
H5 H 0.9004 0.7015 0.2606 0.068 Uiso 1 1 calc R U .
C6 C 0.9247(3) 0.6349(5) 0.3590(3) 0.0575(15) Uani 1 1 d . . .
H6 H 0.9717 0.6827 0.3783 0.069 Uiso 1 1 calc R U .
C7 C 0.8971(3) 0.5545(5) 0.3998(2) 0.0410(11) Uani 1 1 d . . .
C8 C 0.6255(2) 0.3974(4) 0.44654(19) 0.0278(9) Uani 1 1 d . . .
C9 C 0.5548(2) 0.4860(4) 0.4151(2) 0.0308(9) Uani 1 1 d . . .
C10 C 0.5054(2) 0.4601(4) 0.3487(2) 0.0325(9) Uani 1 1 d . . .
C11 C 0.4381(2) 0.5354(5) 0.3196(2) 0.0383(10) Uani 1 1 d . . .
H11 H 0.4052 0.5152 0.2742 0.046 Uiso 1 1 calc R U .
C12 C 0.4195(2) 0.6411(5) 0.3579(2) 0.0389(11) Uani 1 1 d . . .
H12 H 0.3733 0.6918 0.3390 0.047 Uiso 1 1 calc R U .
C13 C 0.4693(3) 0.6720(5) 0.4245(2) 0.0420(12) Uani 1 1 d . . .
H13 H 0.4574 0.7449 0.4504 0.050 Uiso 1 1 calc R U .
C14 C 0.5365(2) 0.5952(5) 0.4524(2) 0.0371(10) Uani 1 1 d . . .
C15 C 0.6024(2) -0.0600(5) 0.3615(2) 0.0377(10) Uani 1 1 d . . .
H15A H 0.5724 0.0205 0.3337 0.045 Uiso 1 1 calc R U .
H15B H 0.5863 -0.0777 0.4003 0.045 Uiso 1 1 calc R U .
C16 C 0.5933(3) -0.1950(5) 0.3186(3) 0.0457(12) Uani 1 1 d . . .
H16A H 0.5813 -0.1703 0.2700 0.055 Uiso 1 1 calc R U .
H16B H 0.5531 -0.2577 0.3222 0.055 Uiso 1 1 calc R U .
C17 C 0.6705(3) -0.2689(6) 0.3496(4) 0.078(2) Uani 1 1 d . . .
H17A H 0.6673 -0.3556 0.3759 0.093 Uiso 1 1 calc R U .
H17B H 0.6883 -0.2987 0.3131 0.093 Uiso 1 1 calc R U .
C18 C 0.7211(3) -0.1637(5) 0.3942(3) 0.0548(15) Uani 1 1 d . . .
H18A H 0.7661 -0.1528 0.3823 0.066 Uiso 1 1 calc R U .
H18B H 0.7375 -0.1960 0.4423 0.066 Uiso 1 1 calc R U .

loop_
_atom_site_aniso_label
_atom_site_aniso_U_11
_atom_site_aniso_U_22
_atom_site_aniso_U_33
_atom_site_aniso_U_23
_atom_site_aniso_U_13
_atom_site_aniso_U_12
Cr1 0.0324(5) 0.0245(5) 0.0192(4) 0.0000(2) 0.0092(3) 0.0026(2)
F1 0.050(3) 0.053(3) 0.031(2) 0.000(2) 0.010(2) -0.008(2)
F2 0.043(3) 0.044(3) 0.033(2) 0.001(2) 0.011(2) 0.006(2)
F1A 0.046(3) 0.043(3) 0.028(3) 0.001(2) 0.009(2) -0.020(3)
F2A 0.040(3) 0.041(3) 0.024(3) -0.008(2) 0.009(2) 0.007(2)
O1 0.0391(15) 0.0263(15) 0.0209(13) -0.0012(11) 0.0125(11) 0.0005(12)
O2 0.0416(16) 0.0277(15) 0.0218(14) -0.0016(11) 0.0118(12) -0.0025(12)
O3 0.0356(15) 0.0235(15) 0.0261(14) 0.0008(11) 0.0094(11) 0.0034(12)
O4 0.0363(15) 0.0281(15) 0.0253(15) -0.0006(11) 0.0098(12) 0.0050(12)
O5 0.0358(15) 0.0260(15) 0.0282(15) -0.0039(11) 0.0094(12) 0.0003(12)
C1 0.0286(19) 0.028(2) 0.025(2) 0.0002(16) 0.0088(16) 0.0071(17)
C2 0.043(2) 0.029(2) 0.029(2) 0.0030(17) 0.0179(18) 0.0093(18)
C3 0.053(3) 0.040(3) 0.030(2) 0.0012(19) 0.020(2) 0.015(2)
C4 0.106(5) 0.048(3) 0.033(3) 0.017(2) 0.042(3) 0.035(3)
C5 0.098(5) 0.033(3) 0.066(4) 0.009(2) 0.061(4) 0.000(3)
C6 0.078(4) 0.033(3) 0.084(4) 0.010(3) 0.055(4) 0.000(3)
C7 0.052(3) 0.027(2) 0.051(3) 0.004(2) 0.027(2) 0.002(2)
C8 0.033(2) 0.030(2) 0.0227(19) 0.0051(17) 0.0130(16) 0.0008(17)
C9 0.035(2) 0.028(2) 0.030(2) 0.0048(17) 0.0136(17) 0.0018(17)
C10 0.035(2) 0.029(2) 0.032(2) 0.0038(18) 0.0113(18) 0.0000(18)
C11 0.041(2) 0.033(2) 0.037(2) 0.0055(19) 0.0096(19) -0.0001(19)
C12 0.034(2) 0.035(2) 0.047(3) 0.007(2) 0.014(2) 0.0078(19)
C13 0.053(3) 0.036(3) 0.039(3) -0.0012(19) 0.019(2) 0.013(2)
C14 0.039(2) 0.037(2) 0.034(2) 0.0026(19) 0.0129(19) 0.0042(19)
C15 0.038(2) 0.037(2) 0.041(2) -0.009(2) 0.0178(19) -0.0030(19)
C16 0.045(3) 0.032(2) 0.058(3) -0.013(2) 0.017(2) -0.012(2)
C17 0.043(3) 0.038(3) 0.136(6) -0.026(4) 0.015(3) 0.000(2)
C18 0.063(3) 0.030(3) 0.052(3) -0.008(2) 0.000(3) 0.011(2)

loop_
_atom_type_symbol
_atom_type_description
_atom_type_scat_dispersion_real
_atom_type_scat_dispersion_imag
_atom_type_scat_source
C C 0.0033 0.0016
;
International Tables for Crystallography
(Vol. C, Tables 4.2.6.8 and 6.1.1.4)
;
H H 0.0000 0.0000
;
International Tables for Crystallography
(Vol. C, Table 6.1.1.4)
;
Cr Cr 0.3209 0.6236
;
International Tables for Crystallography
(Vol. C, Tables 4.2.6.8 and 6.1.1.4)
;
F F 0.0171 0.0103
;
International Tables for Crystallography
(Vol. C, Tables 4.2.6.8 and 6.1.1.4)
;
O O 0.0106 0.0060
;
International Tables for Crystallography
(Vol. C, Tables 4.2.6.8 and 6.1.1.4)
;

loop_
_geom_angle_atom_site_label_1
_geom_angle_atom_site_label_2
_geom_angle_atom_site_label_3
_geom_angle
_geom_angle_site_symmetry_1
_geom_angle_site_symmetry_3
O4 Cr1 O2 89.41(13) 7_656 7_656
O4 Cr1 O1 91.58(13) 7_656 .
O2 Cr1 O1 177.82(10) 7_656 .
O4 Cr1 O3 177.64(10) 7_656 .
O2 Cr1 O3 90.35(13) 7_656 .
O1 Cr1 O3 88.58(12) . .
O4 Cr1 O5 87.79(12) 7_656 .
O2 Cr1 O5 86.12(12) 7_656 .
O1 Cr1 O5 95.86(12) . .
O3 Cr1 O5 94.54(11) . .
O4 Cr1 Cr1 88.20(9) 7_656 7_656
O2 Cr1 Cr1 88.41(11) 7_656 7_656
O1 Cr1 Cr1 89.68(11) . 7_656
O3 Cr1 Cr1 89.45(9) . 7_656
O5 Cr1 Cr1 173.25(8) . 7_656
C1 O1 Cr1 118.6(2) . .
C1 O2 Cr1 119.9(3) . 7_656
C8 O3 Cr1 118.3(2) . .
C8 O4 Cr1 119.8(3) . 7_656
C15 O5 C18 106.9(3) . .
C15 O5 Cr1 118.7(2) . .
C18 O5 Cr1 123.0(3) . .
O1 C1 O2 123.3(3) . .
O1 C1 C2 119.5(3) . .
O2 C1 C2 117.2(4) . .
C7 C2 C3 116.5(4) . .
C7 C2 C1 122.0(4) . .
C3 C2 C1 121.5(4) . .
F1 C3 C2 122.6(5) . .
F1 C3 C4 115.3(5) . .
C2 C3 C4 122.0(5) . .
C5 C4 C3 119.6(5) . .
C5 C4 H4 120.2 . .
C3 C4 H4 120.2 . .
C4 C5 C6 119.6(4) . .
C4 C5 H5 120.2 . .
C6 C5 H5 120.2 . .
C7 C6 C5 119.2(5) . .
C7 C6 H6 120.4 . .
C5 C6 H6 120.4 . .
F1A C7 C6 115.9(5) . .
F1A C7 C2 120.8(4) . .
C6 C7 C2 123.0(5) . .
O3 C8 O4 124.2(4) . .
O3 C8 C9 117.9(3) . .
O4 C8 C9 117.9(3) . .
C10 C9 C14 118.0(4) . .
C10 C9 C8 120.9(4) . .
C14 C9 C8 121.1(4) . .
F2 C10 C9 123.0(4) . .
F2 C10 C11 114.9(4) . .
C9 C10 C11 122.1(4) . .
C10 C11 C12 119.4(4) . .
C10 C11 H11 120.3 . .
C12 C11 H11 120.3 . .
C11 C12 C13 119.7(4) . .
C11 C12 H12 120.2 . .
C13 C12 H12 120.2 . .
C14 C13 C12 119.8(4) . .
C14 C13 H13 120.1 . .
C12 C13 H13 120.1 . .
F2A C14 C13 114.1(4) . .
F2A C14 C9 124.9(4) . .
C13 C14 C9 121.0(4) . .
O5 C15 C16 104.9(3) . .
O5 C15 H15A 110.8 . .
C16 C15 H15A 110.8 . .
O5 C15 H15B 110.8 . .
C16 C15 H15B 110.8 . .
H15A C15 H15B 108.8 . .
C15 C16 C17 103.5(4) . .
C15 C16 H16A 111.1 . .
C17 C16 H16A 111.1 . .
C15 C16 H16B 111.1 . .
C17 C16 H16B 111.1 . .
H16A C16 H16B 109.0 . .
C18 C17 C16 106.5(4) . .
C18 C17 H17A 110.4 . .
C16 C17 H17A 110.4 . .
C18 C17 H17B 110.4 . .
C16 C17 H17B 110.4 . .
H17A C17 H17B 108.6 . .
C17 C18 O5 108.3(4) . .
C17 C18 H18A 110.0 . .
O5 C18 H18A 110.0 . .
C17 C18 H18B 110.0 . .
O5 C18 H18B 110.0 . .
H18A C18 H18B 108.4 . .

loop_
_geom_bond_atom_site_label_1
_geom_bond_atom_site_label_2
_geom_bond_distance
_geom_bond_site_symmetry_2
Cr1 O4 2.020(3) 7_656
Cr1 O2 2.020(3) 7_656
Cr1 O1 2.025(3) .
Cr1 O3 2.027(3) .
Cr1 O5 2.275(3) .
Cr1 Cr1 2.3208(19) 7_656
F1 C3 1.214(7) .
F2 C10 1.358(6) .
F1A C7 1.242(7) .
F2A C14 1.357(7) .
O1 C1 1.276(5) .
O2 C1 1.284(5) .
O2 Cr1 2.020(3) 7_656
O3 C8 1.265(5) .
O4 C8 1.267(5) .
O4 Cr1 2.020(3) 7_656
O5 C15 1.445(5) .
O5 C18 1.451(5) .
C1 C2 1.480(6) .
C2 C7 1.392(7) .
C2 C3 1.394(6) .
C3 C4 1.396(7) .
C4 C5 1.390(8) .
C4 H4 0.9500 .
C5 C6 1.394(8) .
C5 H5 0.9500 .
C6 C7 1.384(7) .
C6 H6 0.9500 .
C8 C9 1.511(6) .
C9 C10 1.390(6) .
C9 C14 1.403(6) .
C10 C11 1.392(6) .
C11 C12 1.398(6) .
C11 H11 0.9500 .
C12 C13 1.402(7) .
C12 H12 0.9500 .
C13 C14 1.396(6) .
C13 H13 0.9500 .
C15 C16 1.515(6) .
C15 H15A 0.9900 .
C15 H15B 0.9900 .
C16 C17 1.539(7) .
C16 H16A 0.9900 .
C16 H16B 0.9900 .
C17 C18 1.448(7) .
C17 H17A 0.9900 .
C17 H17B 0.9900 .
C18 H18A 0.9900 .
C18 H18B 0.9900 .

loop_
_geom_torsion_atom_site_label_1
_geom_torsion_atom_site_label_2
_geom_torsion_atom_site_label_3
_geom_torsion_atom_site_label_4
_geom_torsion
_geom_torsion_site_symmetry_1
Cr1 O1 C1 O2 1.9(5) .
Cr1 O1 C1 C2 -178.5(3) .
Cr1 O2 C1 O1 -3.2(5) 7_656
Cr1 O2 C1 C2 177.3(2) 7_656
O1 C1 C2 C7 -145.5(4) .
O2 C1 C2 C7 34.1(6) .
O1 C1 C2 C3 35.5(6) .
O2 C1 C2 C3 -144.9(4) .
C7 C2 C3 F1 -178.8(5) .
C1 C2 C3 F1 0.2(7) .
C7 C2 C3 C4 -1.7(6) .
C1 C2 C3 C4 177.3(4) .
F1 C3 C4 C5 -180.0(5) .
C2 C3 C4 C5 2.7(7) .
C3 C4 C5 C6 -1.0(7) .
C4 C5 C6 C7 -1.5(8) .
C5 C6 C7 F1A 176.0(5) .
C5 C6 C7 C2 2.6(7) .
C3 C2 C7 F1A -174.1(5) .
C1 C2 C7 F1A 6.8(7) .
C3 C2 C7 C6 -1.0(6) .
C1 C2 C7 C6 180.0(4) .
Cr1 O3 C8 O4 -3.4(5) .
Cr1 O3 C8 C9 177.4(2) .
Cr1 O4 C8 O3 3.2(5) 7_656
Cr1 O4 C8 C9 -177.6(2) 7_656
O3 C8 C9 C10 -17.5(6) .
O4 C8 C9 C10 163.3(4) .
O3 C8 C9 C14 161.6(4) .
O4 C8 C9 C14 -17.6(6) .
C14 C9 C10 F2 175.2(4) .
C8 C9 C10 F2 -5.7(6) .
C14 C9 C10 C11 -2.2(6) .
C8 C9 C10 C11 176.9(4) .
F2 C10 C11 C12 -177.2(4) .
C9 C10 C11 C12 0.4(6) .
C10 C11 C12 C13 1.3(7) .
C11 C12 C13 C14 -1.2(7) .
C12 C13 C14 F2A 178.4(5) .
C12 C13 C14 C9 -0.7(7) .
C10 C9 C14 F2A -176.7(5) .
C8 C9 C14 F2A 4.2(7) .
C10 C9 C14 C13 2.3(6) .
C8 C9 C14 C13 -176.8(4) .
C18 O5 C15 C16 -32.3(5) .
Cr1 O5 C15 C16 -176.9(3) .
O5 C15 C16 C17 27.2(6) .
C15 C16 C17 C18 -12.6(7) .
C16 C17 C18 O5 -6.6(8) .
C15 O5 C18 C17 24.6(6) .
Cr1 O5 C18 C17 167.3(4) .
